data_4101974
loop_
_publ_author_name
'Robert A. Geiger'
'Swarup Chattopadhyay'
'Victor W. Day'
'Timothy A. Jackson'

_publ_section_title
;
 A Series of Peroxomanganese(III) Complexes Supported by Tetradentate
 Aminopyridyl Ligands: Detailed Spectroscopic and Computational Studies
;
_journal_name_full 'Journal of the American Chemical Society'
_journal_page_first 2821
_journal_page_last 2831
_journal_paper_doi 10.1021/ja910235g
_journal_volume 132
_journal_year 2010
_chemical_formula_sum 'C23 H31 Cl2 Mn N7 O8'
_chemical_formula_weight 659.39
_chemical_name_systematic
; 
 ? 
;
_space_group_IT_number 2
_symmetry_cell_setting triclinic
_symmetry_space_group_name_Hall '-P 1'
_symmetry_space_group_name_H-M 'P -1'
_atom_sites_solution_hydrogens geom
_atom_sites_solution_primary direct
_atom_sites_solution_secondary difmap
_audit_creation_method SHELXTL
_cell_angle_alpha 91.1480(10)
_cell_angle_beta 97.3680(10)
_cell_angle_gamma 111.9670(10)
_cell_formula_units_Z 2
_cell_length_a 10.4582(7)
_cell_length_b 11.9788(8)
_cell_length_c 12.9774(8)
_cell_measurement_reflns_used 5826
_cell_measurement_temperature 100(2)
_cell_measurement_theta_max 30.47
_cell_measurement_theta_min 2.22
_cell_volume 1491.19(17)
_computing_cell_refinement 'Bruker SAINT'
_computing_data_collection 'Bruker SMART'
_computing_data_reduction 'Bruker SAINT'
_computing_molecular_graphics 'Bruker SHELXTL'
_computing_publication_material 'Bruker SHELXTL'
_computing_structure_refinement 'Bruker SHELXTL'
_computing_structure_solution 'Bruker SHELXTL'
_diffrn_ambient_temperature 100(2)
_diffrn_measured_fraction_theta_full 0.952
_diffrn_measured_fraction_theta_max 0.952
_diffrn_measurement_device_type 'Bruker SMART APEX CCD area detector'
_diffrn_measurement_method 'phi and omega scans'
_diffrn_radiation_monochromator graphite
_diffrn_radiation_source 'fine-focus sealed tube'
_diffrn_radiation_type MoK\a
_diffrn_radiation_wavelength 0.71073
_diffrn_reflns_av_R_equivalents 0.0372
_diffrn_reflns_av_sigmaI/netI 0.0547
_diffrn_reflns_limit_h_max 14
_diffrn_reflns_limit_h_min -14
_diffrn_reflns_limit_k_max 17
_diffrn_reflns_limit_k_min -16
_diffrn_reflns_limit_l_max 18
_diffrn_reflns_limit_l_min -18
_diffrn_reflns_number 17596
_diffrn_reflns_theta_full 30.53
_diffrn_reflns_theta_max 30.53
_diffrn_reflns_theta_min 2.46
_diffrn_standards_decay_% 0.00
_exptl_absorpt_coefficient_mu 0.678
_exptl_absorpt_correction_T_max 1.000
_exptl_absorpt_correction_T_min 0.898
_exptl_absorpt_correction_type multi-scan
_exptl_crystal_colour Colorless
_exptl_crystal_density_diffrn 1.469
_exptl_crystal_density_method 'not measured'
_exptl_crystal_description Irregular
_exptl_crystal_F_000 682
_exptl_crystal_size_max 0.44
_exptl_crystal_size_mid 0.32
_exptl_crystal_size_min 0.08
_refine_diff_density_max 0.406
_refine_diff_density_min -0.316
_refine_diff_density_rms 0.060
_refine_ls_extinction_method none
_refine_ls_goodness_of_fit_ref 1.019
_refine_ls_hydrogen_treatment noref
_refine_ls_matrix_type full
_refine_ls_number_parameters 559
_refine_ls_number_reflns 8675
_refine_ls_number_restraints 92
_refine_ls_restrained_S_all 1.026
_refine_ls_R_factor_all 0.0649
_refine_ls_R_factor_gt 0.0467
_refine_ls_shift/su_max 0.002
_refine_ls_shift/su_mean 0.000
_refine_ls_structure_factor_coef Fsqd
_refine_ls_weighting_details 'calc w=1/[\s^2^(Fo^2^)+(0.0548P)^2^+0.0000P] where P=(Fo^2^+2Fc^2^)/3'
_refine_ls_weighting_scheme calc
_refine_ls_wR_factor_gt 0.1060
_refine_ls_wR_factor_ref 0.1123
_reflns_number_gt 6645
_reflns_number_total 8675
_reflns_threshold_expression >2sigma(I)
_cod_data_source_file ja910235g_si_002.cif
_cod_data_source_block Cmpd_1-H_(k85f)
_cod_database_code 4101974

loop_
_symmetry_equiv_pos_as_xyz
'x, y, z'
'-x, -y, -z'

loop_
_atom_site_label
_atom_site_type_symbol
_atom_site_fract_x
_atom_site_fract_y
_atom_site_fract_z
_atom_site_U_iso_or_equiv
_atom_site_adp_type
_atom_site_occupancy
_atom_site_symmetry_multiplicity
_atom_site_calc_flag
_atom_site_refinement_flags
_atom_site_disorder_assembly
_atom_site_disorder_group
Mn Mn 0.13558(6) 0.24040(4) 0.25533(4) 0.01754(16) Uani 0.815(4) 1 d PD A 1
N1 N 0.2481(10) 0.2527(5) 0.1118(6) 0.0257(19) Uani 0.815(4) 1 d PD A 1
N2 N 0.2111(3) 0.4425(2) 0.2082(3) 0.0268(11) Uani 0.815(4) 1 d PD A 1
N3 N 0.2008(3) 0.3814(3) 0.4007(2) 0.0252(8) Uani 0.815(4) 1 d PD A 1
N4 N 0.0025(4) 0.1539(3) 0.3828(2) 0.0229(8) Uani 0.815(4) 1 d PD A 1
C1 C 0.2907(5) 0.1674(4) 0.0777(3) 0.0268(12) Uani 0.815(4) 1 d PD A 1
H1 H 0.2767 0.0978 0.1155 0.032 Uiso 0.815(4) 1 calc PR A 1
C2 C 0.3538(8) 0.1781(6) -0.0103(5) 0.051(2) Uani 0.815(4) 1 d PD A 1
H2 H 0.3794 0.1152 -0.0346 0.061 Uiso 0.815(4) 1 calc PR A 1
C3 C 0.3788(7) 0.2797(7) -0.0616(5) 0.065(2) Uani 0.815(4) 1 d PD A 1
H3 H 0.4250 0.2893 -0.1211 0.078 Uiso 0.815(4) 1 calc PR A 1
C4 C 0.3385(5) 0.3681(5) -0.0289(4) 0.0541(16) Uani 0.815(4) 1 d PD A 1
H4 H 0.3543 0.4389 -0.0654 0.065 Uiso 0.815(4) 1 calc PR A 1
C5 C 0.2733(7) 0.3517(5) 0.0594(5) 0.0443(19) Uani 0.815(4) 1 d PD A 1
C6 C 0.2244(4) 0.4454(3) 0.0970(2) 0.0329(9) Uani 0.815(4) 1 d PD A 1
H6A H 0.2909 0.5261 0.0841 0.039 Uiso 0.815(4) 1 calc PR A 1
H6B H 0.1328 0.4331 0.0563 0.039 Uiso 0.815(4) 1 calc PR A 1
C7 C 0.1188(2) 0.5095(2) 0.2228(2) 0.0319(6) Uani 0.815(4) 1 d PD A 1
H7A H 0.0214 0.4577 0.1944 0.038 Uiso 0.815(4) 1 calc PR A 1
H7B H 0.1465 0.5824 0.1831 0.038 Uiso 0.815(4) 1 calc PR A 1
C8 C 0.1260(3) 0.5466(2) 0.3361(2) 0.0343(6) Uani 0.815(4) 1 d PD A 1
H8A H 0.2179 0.6117 0.3597 0.041 Uiso 0.815(4) 1 calc PR A 1
H8B H 0.0537 0.5802 0.3421 0.041 Uiso 0.815(4) 1 calc PR A 1
C9 C 0.1059(3) 0.4459(3) 0.4073(4) 0.0281(8) Uani 0.815(4) 1 d PD A 1
H9A H 0.1192 0.4796 0.4799 0.034 Uiso 0.815(4) 1 calc PR A 1
H9B H 0.0086 0.3870 0.3907 0.034 Uiso 0.815(4) 1 calc PR A 1
C11 C -0.1220(4) 0.0650(4) 0.3707(4) 0.0299(9) Uani 0.815(4) 1 d PD A 1
H11 H -0.1608 0.0273 0.3027 0.036 Uiso 0.815(4) 1 calc PR A 1
C12 C -0.1984(3) 0.0241(3) 0.4505(3) 0.0307(6) Uani 0.815(4) 1 d PD A 1
H12 H -0.2872 -0.0401 0.4380 0.037 Uiso 0.815(4) 1 calc PR A 1
C13 C -0.1423(4) 0.0791(3) 0.5494(2) 0.0352(6) Uani 0.815(4) 1 d PD A 1
H13 H -0.1920 0.0536 0.6065 0.042 Uiso 0.815(4) 1 calc PR A 1
C14 C -0.0120(3) 0.1722(3) 0.5637(2) 0.0333(6) Uani 0.815(4) 1 d PD A 1
H14 H 0.0289 0.2110 0.6311 0.040 Uiso 0.815(4) 1 calc PR A 1
C15 C 0.0573(4) 0.2077(3) 0.4797(2) 0.0273(6) Uani 0.815(4) 1 d PD A 1
C16 C 0.1986(3) 0.3096(2) 0.4899(2) 0.0291(6) Uani 0.815(4) 1 d PD A 1
H16A H 0.2156 0.3603 0.5552 0.035 Uiso 0.815(4) 1 calc PR A 1
H16B H 0.2727 0.2766 0.4919 0.035 Uiso 0.815(4) 1 calc PR A 1
C17 C 0.3434(2) 0.4669(2) 0.3870(2) 0.0278(6) Uani 0.815(4) 1 d PD A 1
H17A H 0.4119 0.4299 0.4087 0.033 Uiso 0.815(4) 1 calc PR A 1
H17B H 0.3687 0.5418 0.4321 0.033 Uiso 0.815(4) 1 calc PR A 1
C18 C 0.3497(5) 0.4978(5) 0.2737(4) 0.0301(11) Uani 0.815(4) 1 d PD A 1
H18A H 0.3846 0.5866 0.2707 0.036 Uiso 0.815(4) 1 calc PR A 1
H18B H 0.4161 0.4688 0.2453 0.036 Uiso 0.815(4) 1 calc PR A 1
Mn' Mn 0.1396(6) 0.2398(6) 0.2584(5) 0.111(3) Uani 0.185(4) 1 d PD A 2
N1' N 0.256(5) 0.256(2) 0.117(3) 0.042(14) Uiso 0.185(4) 1 d PD A 2
N2' N 0.217(2) 0.4436(13) 0.2203(13) 0.057(9) Uiso 0.185(4) 1 d PD A 2
N3' N 0.1965(19) 0.3696(14) 0.4126(11) 0.066(9) Uiso 0.185(4) 1 d PD A 2
N4' N -0.012(2) 0.149(2) 0.3762(13) 0.069(9) Uiso 0.185(4) 1 d PD A 2
C1' C 0.295(4) 0.173(3) 0.074(2) 0.073(12) Uiso 0.185(4) 1 d PD A 2
H1' H 0.2774 0.1028 0.1109 0.087 Uiso 0.185(4) 1 calc PR A 2
C2' C 0.355(2) 0.1719(14) -0.0133(13) 0.009(3) Uiso 0.185(4) 1 d PD A 2
H2' H 0.3729 0.1042 -0.0368 0.011 Uiso 0.185(4) 1 calc PR A 2
C3' C 0.3884(16) 0.2782(11) -0.0655(11) 0.005(2) Uiso 0.185(4) 1 d PD A 2
H3' H 0.4264 0.2859 -0.1289 0.006 Uiso 0.185(4) 1 calc PR A 2
C4' C 0.3624(16) 0.3729(12) -0.0185(11) 0.007(2) Uiso 0.185(4) 1 d PD A 2
H4' H 0.3982 0.4509 -0.0439 0.008 Uiso 0.185(4) 1 calc PR A 2
C5' C 0.285(2) 0.3559(13) 0.0644(12) 0.002(3) Uiso 0.185(4) 1 d PD A 2
C6' C 0.215(3) 0.437(2) 0.1057(15) 0.106(13) Uiso 0.185(4) 1 d PD A 2
H6'A H 0.2621 0.5200 0.0847 0.127 Uiso 0.185(4) 1 calc PR A 2
H6'B H 0.1168 0.4074 0.0716 0.127 Uiso 0.185(4) 1 calc PR A 2
C7' C 0.364(2) 0.510(2) 0.2639(14) 0.024(5) Uiso 0.185(4) 1 d PD A 2
H7'A H 0.4008 0.5824 0.2246 0.029 Uiso 0.185(4) 1 calc PR A 2
H7'B H 0.4161 0.4581 0.2502 0.029 Uiso 0.185(4) 1 calc PR A 2
C8' C 0.3989(13) 0.5501(11) 0.3782(8) 0.039(3) Uiso 0.185(4) 1 d PD A 2
H8'A H 0.5016 0.5878 0.3965 0.046 Uiso 0.185(4) 1 calc PR A 2
H8'B H 0.3612 0.6128 0.3907 0.046 Uiso 0.185(4) 1 calc PR A 2
C9' C 0.3443(12) 0.4522(11) 0.4494(10) 0.044(3) Uiso 0.185(4) 1 d PD A 2
H9'A H 0.3502 0.4892 0.5196 0.053 Uiso 0.185(4) 1 calc PR A 2
H9'B H 0.4039 0.4043 0.4553 0.053 Uiso 0.185(4) 1 calc PR A 2
C11' C -0.1295(19) 0.0497(17) 0.3512(13) 0.020(4) Uiso 0.185(4) 1 d PD A 2
H11' H -0.1501 0.0123 0.2826 0.024 Uiso 0.185(4) 1 calc PR A 2
C12' C -0.2219(17) -0.0001(15) 0.4208(12) 0.036(5) Uiso 0.185(4) 1 d PD A 2
H12' H -0.3033 -0.0706 0.4004 0.043 Uiso 0.185(4) 1 calc PR A 2
C13' C -0.1940(16) 0.0540(13) 0.5194(12) 0.039(4) Uiso 0.185(4) 1 d PD A 2
H13' H -0.2568 0.0218 0.5679 0.047 Uiso 0.185(4) 1 calc PR A 2
C14' C -0.0749(14) 0.1550(12) 0.5482(9) 0.031(3) Uiso 0.185(4) 1 d PD A 2
H14' H -0.0541 0.1932 0.6166 0.037 Uiso 0.185(4) 1 calc PR A 2
C15' C 0.0142(15) 0.1999(15) 0.4753(11) 0.041(6) Uiso 0.185(4) 1 d PD A 2
C16' C 0.1491(14) 0.3011(12) 0.5039(10) 0.041(4) Uiso 0.185(4) 1 d PD A 2
H16C H 0.2198 0.2696 0.5337 0.049 Uiso 0.185(4) 1 calc PR A 2
H16D H 0.1404 0.3562 0.5580 0.049 Uiso 0.185(4) 1 calc PR A 2
C17' C 0.116(3) 0.451(2) 0.3876(16) 0.074(11) Uiso 0.185(4) 1 d PD A 2
H17C H 0.0170 0.4062 0.3939 0.089 Uiso 0.185(4) 1 calc PR A 2
H17D H 0.1532 0.5219 0.4386 0.089 Uiso 0.185(4) 1 calc PR A 2
C18' C 0.1286(13) 0.4918(12) 0.2792(10) 0.038(3) Uiso 0.185(4) 1 d PD A 2
H18C H 0.1699 0.5811 0.2836 0.045 Uiso 0.185(4) 1 calc PR A 2
H18D H 0.0339 0.4657 0.2390 0.045 Uiso 0.185(4) 1 calc PR A 2
N1S N -0.06855(18) 0.21736(15) 0.15563(14) 0.0338(4) Uani 1 1 d . . .
C1S C -0.1819(2) 0.19773(18) 0.12265(15) 0.0304(4) Uani 1 1 d . A .
C2S C -0.3259(2) 0.1732(2) 0.08050(17) 0.0386(5) Uani 1 1 d . . .
H2SA H -0.3876 0.1084 0.1169 0.058 Uiso 1 1 calc R A .
H2SB H -0.3418 0.1483 0.0060 0.058 Uiso 1 1 calc R . .
H2SC H -0.3455 0.2463 0.0900 0.058 Uiso 1 1 calc R . .
N2S N 0.04881(18) 0.02307(16) 0.19767(14) 0.0340(4) Uani 1 1 d . . .
C3S C 0.0314(2) -0.07326(19) 0.17090(15) 0.0313(4) Uani 1 1 d . A .
C4S C 0.0127(2) -0.1950(2) 0.13579(19) 0.0437(6) Uani 1 1 d . . .
H4SA H -0.0093 -0.2054 0.0596 0.065 Uiso 1 1 calc R A .
H4SB H -0.0640 -0.2533 0.1663 0.065 Uiso 1 1 calc R . .
H4SC H 0.0987 -0.2085 0.1577 0.065 Uiso 1 1 calc R . .
N3S N 0.32291(17) 0.19715(15) 0.33018(13) 0.0307(4) Uani 1 1 d . . .
C5S C 0.4220(2) 0.18307(18) 0.36023(15) 0.0305(4) Uani 1 1 d . A .
C6S C 0.5489(2) 0.1660(2) 0.40157(19) 0.0426(5) Uani 1 1 d . . .
H6SA H 0.5833 0.2061 0.4718 0.064 Uiso 1 1 calc R A .
H6SB H 0.6198 0.2008 0.3562 0.064 Uiso 1 1 calc R . .
H6SC H 0.5291 0.0795 0.4045 0.064 Uiso 1 1 calc R . .
Cl1 Cl 0.4219(5) -0.1279(4) 0.2393(4) 0.078(3) Uani 0.42(2) 1 d PD B 1
O11 O 0.3481(16) -0.2319(9) 0.1668(9) 0.076(5) Uani 0.42(2) 1 d PD B 1
O12 O 0.4392(11) -0.1643(10) 0.3408(6) 0.077(4) Uani 0.42(2) 1 d PD B 1
O13 O 0.5545(11) -0.0568(13) 0.2147(11) 0.077(4) Uani 0.42(2) 1 d PD B 1
O14 O 0.3386(13) -0.0583(13) 0.2426(14) 0.088(4) Uani 0.42(2) 1 d PD B 1
Cl2 Cl 0.70839(10) 0.44267(11) 0.26672(10) 0.0262(2) Uani 0.695(3) 1 d PD C 1
O21 O 0.7847(2) 0.3642(2) 0.27989(17) 0.0347(6) Uani 0.695(3) 1 d PD C 1
O22 O 0.6406(2) 0.44135(19) 0.35722(16) 0.0354(6) Uani 0.695(3) 1 d PD C 1
O23 O 0.6030(6) 0.4004(6) 0.1765(4) 0.0369(10) Uani 0.695(3) 1 d PD C 1
O24 O 0.8032(2) 0.5646(2) 0.25634(18) 0.0392(6) Uani 0.695(3) 1 d PD C 1
Cl1' Cl 0.42269(16) -0.12730(12) 0.23828(11) 0.0170(8) Uani 0.58(2) 1 d PD B 2
O11' O 0.3550(9) -0.2327(5) 0.1688(5) 0.041(2) Uani 0.58(2) 1 d PD B 2
O12' O 0.4055(15) -0.1527(9) 0.3396(5) 0.116(4) Uani 0.58(2) 1 d PD B 2
O13' O 0.5654(7) -0.0769(10) 0.2289(9) 0.073(2) Uani 0.58(2) 1 d PD B 2
O14' O 0.3676(13) -0.0405(8) 0.2045(12) 0.095(4) Uani 0.58(2) 1 d PD B 2
Cl2' Cl 0.7331(3) 0.4767(3) 0.2370(3) 0.0415(7) Uani 0.305(3) 1 d PD C 2
O21' O 0.7941(6) 0.4396(6) 0.3295(4) 0.0486(16) Uani 0.305(3) 1 d PD C 2
O22' O 0.8112(6) 0.4808(6) 0.1547(4) 0.0511(16) Uani 0.305(3) 1 d PD C 2
O23' O 0.5952(14) 0.3836(14) 0.2078(10) 0.056(4) Uani 0.305(3) 1 d PD C 2
O24' O 0.7240(8) 0.5904(5) 0.2589(4) 0.0562(18) Uani 0.305(3) 1 d PD C 2

loop_
_atom_site_aniso_label
_atom_site_aniso_U_11
_atom_site_aniso_U_22
_atom_site_aniso_U_33
_atom_site_aniso_U_23
_atom_site_aniso_U_13
_atom_site_aniso_U_12
Mn 0.0137(3) 0.0149(2) 0.0237(3) -0.00055(18) 0.0056(2) 0.00428(19)
N1 0.0187(16) 0.027(2) 0.029(2) 0.0008(9) 0.0044(11) 0.0062(9)
N2 0.0149(11) 0.0209(13) 0.0441(18) -0.0022(9) 0.0033(9) 0.0068(8)
N3 0.0130(10) 0.0218(11) 0.0390(14) -0.0049(9) 0.0026(8) 0.0052(8)
N4 0.0183(10) 0.0267(13) 0.0243(12) -0.0013(8) 0.0039(8) 0.0094(8)
C1 0.0170(13) 0.0322(17) 0.0299(17) -0.0024(10) 0.0069(9) 0.0071(10)
C2 0.0306(19) 0.071(3) 0.043(2) -0.0138(17) 0.0079(13) 0.0112(16)
C3 0.041(3) 0.094(4) 0.042(2) -0.0058(19) 0.0132(15) 0.001(2)
C4 0.038(3) 0.061(2) 0.041(2) 0.0130(16) -0.0030(19) -0.004(2)
C5 0.034(3) 0.042(2) 0.044(2) 0.0028(14) -0.0025(16) 0.0017(16)
C6 0.0357(15) 0.0214(12) 0.0373(16) 0.0064(10) -0.0020(11) 0.0083(10)
C7 0.0225(11) 0.0271(12) 0.0472(17) 0.0037(11) 0.0045(11) 0.0107(10)
C8 0.0223(11) 0.0267(12) 0.0537(17) -0.0060(11) 0.0059(11) 0.0095(10)
C9 0.0162(12) 0.0271(14) 0.0426(16) -0.0060(11) 0.0059(12) 0.0098(9)
C11 0.0251(16) 0.0313(19) 0.032(2) -0.0042(15) 0.0031(14) 0.0099(12)
C12 0.0254(14) 0.0285(15) 0.0363(18) 0.0023(14) 0.0061(13) 0.0077(11)
C13 0.0342(16) 0.0410(17) 0.0314(15) 0.0082(13) 0.0111(14) 0.0131(14)
C14 0.0273(15) 0.0409(15) 0.0284(13) -0.0012(11) 0.0025(11) 0.0100(12)
C15 0.0249(15) 0.0294(15) 0.0289(14) 0.0002(9) 0.0028(11) 0.0122(12)
C16 0.0200(13) 0.0342(14) 0.0295(13) -0.0060(10) 0.0007(10) 0.0077(11)
C17 0.0186(10) 0.0252(12) 0.0370(15) -0.0044(10) 0.0040(9) 0.0058(9)
C18 0.0187(15) 0.0232(18) 0.045(2) 0.0010(14) 0.0058(13) 0.0041(12)
Mn' 0.057(4) 0.127(5) 0.132(6) -0.035(4) 0.017(3) 0.018(3)
N1S 0.0287(9) 0.0309(9) 0.0399(10) -0.0008(7) 0.0041(7) 0.0095(7)
C1S 0.0299(10) 0.0312(10) 0.0303(10) 0.0003(8) 0.0050(8) 0.0115(8)
C2S 0.0286(10) 0.0460(13) 0.0396(12) -0.0060(10) -0.0036(9) 0.0155(10)
N2S 0.0299(9) 0.0341(10) 0.0358(10) 0.0001(7) 0.0092(7) 0.0082(7)
C3S 0.0246(9) 0.0342(11) 0.0309(10) -0.0013(8) 0.0061(8) 0.0058(8)
C4S 0.0395(12) 0.0309(11) 0.0523(14) -0.0121(10) 0.0039(10) 0.0055(10)
N3S 0.0263(8) 0.0291(9) 0.0370(9) 0.0006(7) 0.0068(7) 0.0103(7)
C5S 0.0306(10) 0.0286(10) 0.0322(10) -0.0020(8) 0.0075(8) 0.0104(8)
C6S 0.0346(12) 0.0484(14) 0.0492(14) -0.0056(11) -0.0018(10) 0.0239(11)
Cl1 0.066(3) 0.071(4) 0.090(4) -0.011(2) 0.022(3) 0.016(2)
O11 0.084(9) 0.056(7) 0.072(8) -0.045(5) -0.004(6) 0.015(6)
O12 0.070(4) 0.066(5) 0.040(4) 0.031(4) -0.027(4) -0.025(3)
O13 0.071(7) 0.067(5) 0.061(5) 0.008(4) 0.047(5) -0.023(5)
O14 0.043(3) 0.064(7) 0.156(11) -0.046(6) 0.002(5) 0.026(4)
Cl2 0.0175(4) 0.0283(5) 0.0305(6) -0.0031(4) 0.0029(3) 0.0067(3)
O21 0.0247(10) 0.0440(13) 0.0392(12) -0.0012(10) 0.0041(9) 0.0177(10)
O22 0.0279(11) 0.0369(12) 0.0409(12) -0.0058(9) 0.0114(9) 0.0102(9)
O23 0.0301(15) 0.0335(17) 0.041(2) -0.0027(16) -0.0076(16) 0.0095(12)
O24 0.0306(12) 0.0245(12) 0.0498(15) -0.0024(10) 0.0057(10) -0.0037(10)
Cl1' 0.0209(10) 0.0128(9) 0.0184(11) 0.0033(5) 0.0055(6) 0.0067(6)
O11' 0.050(4) 0.030(4) 0.039(4) 0.009(3) 0.005(3) 0.011(3)
O12' 0.168(8) 0.087(5) 0.052(4) -0.012(4) 0.073(5) -0.014(5)
O13' 0.026(3) 0.107(6) 0.077(5) -0.039(4) 0.005(3) 0.018(3)
O14' 0.084(6) 0.038(3) 0.153(8) -0.012(4) -0.061(5) 0.038(4)
Cl2' 0.0388(15) 0.0478(19) 0.0422(16) 0.0034(11) 0.0062(10) 0.0213(14)
O21' 0.050(3) 0.057(4) 0.048(3) 0.012(3) 0.004(3) 0.031(3)
O22' 0.047(3) 0.070(4) 0.049(3) 0.005(3) 0.012(3) 0.034(3)
O23' 0.039(5) 0.062(7) 0.069(9) -0.008(6) -0.004(5) 0.027(4)
O24' 0.088(5) 0.052(4) 0.042(3) -0.005(3) 0.000(3) 0.044(4)

loop_
_atom_type_symbol
_atom_type_description
_atom_type_scat_dispersion_real
_atom_type_scat_dispersion_imag
_atom_type_scat_source
C C 0.0033 0.0016 'International Tables Vol C Tables 4.2.6.8 and 6.1.1.4'
H H 0.0000 0.0000 'International Tables Vol C Tables 4.2.6.8 and 6.1.1.4'
N N 0.0061 0.0033 'International Tables Vol C Tables 4.2.6.8 and 6.1.1.4'
O O 0.0106 0.0060 'International Tables Vol C Tables 4.2.6.8 and 6.1.1.4'
Cl Cl 0.1484 0.1585 'International Tables Vol C Tables 4.2.6.8 and 6.1.1.4'
Mn Mn 0.3368 0.7283 'International Tables Vol C Tables 4.2.6.8 and 6.1.1.4'

loop_
_geom_angle_atom_site_label_1
_geom_angle_atom_site_label_2
_geom_angle_atom_site_label_3
_geom_angle
_geom_angle_site_symmetry_1
_geom_angle_site_symmetry_3
_geom_angle_publ_flag
N1S Mn N1 92.5(3) . . ?
N1S Mn N4 86.17(11) . . ?
N1 Mn N4 158.82(14) . . ?
N1S Mn N3S 159.97(6) . . ?
N1 Mn N3S 80.9(2) . . ?
N4 Mn N3S 93.20(12) . . ?
N1S Mn N3 114.99(9) . . ?
N1 Mn N3 127.5(2) . . ?
N4 Mn N3 71.36(10) . . ?
N3S Mn N3 83.52(9) . . ?
N1S Mn N2 84.92(11) . . ?
N1 Mn N2 72.00(12) . . ?
N4 Mn N2 128.76(11) . . ?
N3S Mn N2 110.54(10) . . ?
N3 Mn N2 67.36(12) . . ?
N1S Mn N2S 79.50(6) . . ?
N1 Mn N2S 80.53(15) . . ?
N4 Mn N2S 78.44(9) . . ?
N3S Mn N2S 80.76(6) . . ?
N3 Mn N2S 144.94(10) . . ?
N2 Mn N2S 147.69(10) . . ?
C5 N1 C1 117.8(3) . . ?
C5 N1 Mn 117.6(3) . . ?
C1 N1 Mn 124.6(3) . . ?
C6 N2 C18 111.1(3) . . ?
C6 N2 C7 105.1(3) . . ?
C18 N2 C7 112.5(3) . . ?
C6 N2 Mn 109.62(19) . . ?
C18 N2 Mn 101.7(3) . . ?
C7 N2 Mn 117.01(18) . . ?
C16 N3 C9 109.7(3) . . ?
C16 N3 C17 113.9(2) . . ?
C9 N3 C17 111.1(3) . . ?
C16 N3 Mn 104.28(17) . . ?
C9 N3 Mn 114.1(2) . . ?
C17 N3 Mn 103.61(17) . . ?
C11 N4 C15 117.8(3) . . ?
C11 N4 Mn 127.8(3) . . ?
C15 N4 Mn 114.2(2) . . ?
N1 C1 C2 122.0(4) . . ?
N1 C1 H1 119.0 . . ?
C2 C1 H1 119.0 . . ?
C3 C2 C1 118.8(5) . . ?
C3 C2 H2 120.6 . . ?
C1 C2 H2 120.6 . . ?
C2 C3 C4 120.7(5) . . ?
C2 C3 H3 119.6 . . ?
C4 C3 H3 119.6 . . ?
C3 C4 C5 117.9(5) . . ?
C3 C4 H4 121.0 . . ?
C5 C4 H4 121.0 . . ?
N1 C5 C4 122.6(5) . . ?
N1 C5 C6 117.6(4) . . ?
C4 C5 C6 119.8(5) . . ?
N2 C6 C5 113.1(3) . . ?
N2 C6 H6A 109.0 . . ?
C5 C6 H6A 109.0 . . ?
N2 C6 H6B 109.0 . . ?
C5 C6 H6B 109.0 . . ?
H6A C6 H6B 107.8 . . ?
N2 C7 C8 112.3(3) . . ?
N2 C7 H7A 109.2 . . ?
C8 C7 H7A 109.2 . . ?
N2 C7 H7B 109.2 . . ?
C8 C7 H7B 109.2 . . ?
H7A C7 H7B 107.9 . . ?
C9 C8 C7 114.3(2) . . ?
C9 C8 H8A 108.7 . . ?
C7 C8 H8A 108.7 . . ?
C9 C8 H8B 108.7 . . ?
C7 C8 H8B 108.7 . . ?
H8A C8 H8B 107.6 . . ?
N3 C9 C8 114.6(3) . . ?
N3 C9 H9A 108.6 . . ?
C8 C9 H9A 108.6 . . ?
N3 C9 H9B 108.6 . . ?
C8 C9 H9B 108.6 . . ?
H9A C9 H9B 107.6 . . ?
N4 C11 C12 124.0(4) . . ?
N4 C11 H11 118.0 . . ?
C12 C11 H11 118.0 . . ?
C11 C12 C13 118.1(3) . . ?
C11 C12 H12 121.0 . . ?
C13 C12 H12 121.0 . . ?
C12 C13 C14 118.8(2) . . ?
C12 C13 H13 120.6 . . ?
C14 C13 H13 120.6 . . ?
C15 C14 C13 119.4(3) . . ?
C15 C14 H14 120.3 . . ?
C13 C14 H14 120.3 . . ?
N4 C15 C14 121.8(3) . . ?
N4 C15 C16 116.1(2) . . ?
C14 C15 C16 122.0(2) . . ?
N3 C16 C15 108.3(2) . . ?
N3 C16 H16A 110.0 . . ?
C15 C16 H16A 110.0 . . ?
N3 C16 H16B 110.0 . . ?
C15 C16 H16B 110.0 . . ?
H16A C16 H16B 108.4 . . ?
N3 C17 C18 111.1(3) . . ?
N3 C17 H17A 109.4 . . ?
C18 C17 H17A 109.4 . . ?
N3 C17 H17B 109.4 . . ?
C18 C17 H17B 109.4 . . ?
H17A C17 H17B 108.0 . . ?
N2 C18 C17 111.9(4) . . ?
N2 C18 H18A 109.2 . . ?
C17 C18 H18A 109.2 . . ?
N2 C18 H18B 109.2 . . ?
C17 C18 H18B 109.2 . . ?
H18A C18 H18B 107.9 . . ?
N3S Mn' N1' 79.9(11) . . ?
N3S Mn' N1S 159.8(3) . . ?
N1' Mn' N1S 93.1(13) . . ?
N3S Mn' N4' 97.9(8) . . ?
N1' Mn' N4' 158.4(10) . . ?
N1S Mn' N4' 81.6(7) . . ?
N3S Mn' N2' 109.7(6) . . ?
N1' Mn' N2' 73.4(6) . . ?
N1S Mn' N2' 86.0(6) . . ?
N4' Mn' N2' 126.6(8) . . ?
N3S Mn' N3' 83.2(6) . . ?
N1' Mn' N3' 130.1(11) . . ?
N1S Mn' N3' 115.1(6) . . ?
N4' Mn' N3' 70.3(5) . . ?
N2' Mn' N3' 68.8(5) . . ?
N3S Mn' N2S 81.8(2) . . ?
N1' Mn' N2S 81.4(8) . . ?
N1S Mn' N2S 78.5(2) . . ?
N4' Mn' N2S 77.0(6) . . ?
N2' Mn' N2S 149.6(5) . . ?
N3' Mn' N2S 141.6(5) . . ?
C1' N1' C5' 112.4(14) . . ?
C1' N1' Mn' 128.3(13) . . ?
C5' N1' Mn' 119.2(10) . . ?
C7' N2' C6' 104.8(17) . . ?
C7' N2' C18' 108.0(14) . . ?
C6' N2' C18' 126.3(16) . . ?
C7' N2' Mn' 111.5(15) . . ?
C6' N2' Mn' 103.3(12) . . ?
C18' N2' Mn' 102.7(9) . . ?
C16' N3' C9' 105.0(12) . . ?
C16' N3' C17' 109.8(15) . . ?
C9' N3' C17' 106.0(15) . . ?
C16' N3' Mn' 111.7(9) . . ?
C9' N3' Mn' 120.5(11) . . ?
C17' N3' Mn' 103.6(12) . . ?
C11' N4' C15' 116.7(12) . . ?
C11' N4' Mn' 123.8(11) . . ?
C15' N4' Mn' 119.4(10) . . ?
N1' C1' C2' 132.1(19) . . ?
N1' C1' H1' 113.9 . . ?
C2' C1' H1' 113.9 . . ?
C1' C2' C3' 114.6(14) . . ?
C1' C2' H2' 122.7 . . ?
C3' C2' H2' 122.7 . . ?
C2' C3' C4' 116.1(12) . . ?
C2' C3' H3' 121.9 . . ?
C4' C3' H3' 121.9 . . ?
C5' C4' C3' 122.0(12) . . ?
C5' C4' H4' 119.0 . . ?
C3' C4' H4' 119.0 . . ?
N1' C5' C4' 121.5(10) . . ?
N1' C5' C6' 110.0(13) . . ?
C4' C5' C6' 128.5(12) . . ?
N2' C6' C5' 115.3(15) . . ?
N2' C6' H6'A 108.5 . . ?
C5' C6' H6'A 108.5 . . ?
N2' C6' H6'B 108.5 . . ?
C5' C6' H6'B 108.5 . . ?
H6'A C6' H6'B 107.5 . . ?
N2' C7' C8' 118.1(15) . . ?
N2' C7' H7'A 107.8 . . ?
C8' C7' H7'A 107.8 . . ?
N2' C7' H7'B 107.8 . . ?
C8' C7' H7'B 107.8 . . ?
H7'A C7' H7'B 107.1 . . ?
C9' C8' C7' 115.1(13) . . ?
C9' C8' H8'A 108.5 . . ?
C7' C8' H8'A 108.5 . . ?
C9' C8' H8'B 108.5 . . ?
C7' C8' H8'B 108.5 . . ?
H8'A C8' H8'B 107.5 . . ?
C8' C9' N3' 112.8(11) . . ?
C8' C9' H9'A 109.0 . . ?
N3' C9' H9'A 109.0 . . ?
C8' C9' H9'B 109.0 . . ?
N3' C9' H9'B 109.0 . . ?
H9'A C9' H9'B 107.8 . . ?
N4' C11' C12' 123.1(14) . . ?
N4' C11' H11' 118.4 . . ?
C12' C11' H11' 118.4 . . ?
C13' C12' C11' 118.9(13) . . ?
C13' C12' H12' 120.6 . . ?
C11' C12' H12' 120.6 . . ?
C12' C13' C14' 119.9(13) . . ?
C12' C13' H13' 120.0 . . ?
C14' C13' H13' 120.0 . . ?
C13' C14' C15' 118.5(12) . . ?
C13' C14' H14' 120.8 . . ?
C15' C14' H14' 120.8 . . ?
N4' C15' C14' 122.9(12) . . ?
N4' C15' C16' 115.8(12) . . ?
C14' C15' C16' 121.1(12) . . ?
C15' C16' N3' 111.8(11) . . ?
C15' C16' H16C 109.3 . . ?
N3' C16' H16C 109.3 . . ?
C15' C16' H16D 109.3 . . ?
N3' C16' H16D 109.3 . . ?
H16C C16' H16D 107.9 . . ?
C18' C17' N3' 111.0(13) . . ?
C18' C17' H17C 109.4 . . ?
N3' C17' H17C 109.4 . . ?
C18' C17' H17D 109.4 . . ?
N3' C17' H17D 109.4 . . ?
H17C C17' H17D 108.0 . . ?
C17' C18' N2' 114.1(12) . . ?
C17' C18' H18C 108.7 . . ?
N2' C18' H18C 108.7 . . ?
C17' C18' H18D 108.7 . . ?
N2' C18' H18D 108.7 . . ?
H18C C18' H18D 107.6 . . ?
C1S N1S Mn 166.63(17) . . ?
C1S N1S Mn' 166.3(2) . . ?
Mn N1S Mn' 0.42(18) . . ?
N1S C1S C2S 179.8(3) . . ?
C1S C2S H2SA 109.5 . . ?
C1S C2S H2SB 109.5 . . ?
H2SA C2S H2SB 109.5 . . ?
C1S C2S H2SC 109.5 . . ?
H2SA C2S H2SC 109.5 . . ?
H2SB C2S H2SC 109.5 . . ?
C3S N2S Mn 168.77(16) . . ?
C3S N2S Mn' 167.9(2) . . ?
Mn N2S Mn' 1.33(17) . . ?
N2S C3S C4S 178.5(2) . . ?
C3S C4S H4SA 109.5 . . ?
C3S C4S H4SB 109.5 . . ?
H4SA C4S H4SB 109.5 . . ?
C3S C4S H4SC 109.5 . . ?
H4SA C4S H4SC 109.5 . . ?
H4SB C4S H4SC 109.5 . . ?
C5S N3S Mn' 173.6(2) . . ?
C5S N3S Mn 173.29(16) . . ?
Mn' N3S Mn 0.49(17) . . ?
N3S C5S C6S 178.5(2) . . ?
C5S C6S H6SA 109.5 . . ?
C5S C6S H6SB 109.5 . . ?
H6SA C6S H6SB 109.5 . . ?
C5S C6S H6SC 109.5 . . ?
H6SA C6S H6SC 109.5 . . ?
H6SB C6S H6SC 109.5 . . ?
O12 Cl1 O13 108.3(7) . . ?
O12 Cl1 O14 105.7(8) . . ?
O13 Cl1 O14 110.7(8) . . ?
O12 Cl1 O11 110.2(7) . . ?
O13 Cl1 O11 113.0(9) . . ?
O14 Cl1 O11 108.7(9) . . ?
O23 Cl2 O21 110.2(4) . . ?
O23 Cl2 O22 108.4(3) . . ?
O21 Cl2 O22 108.95(15) . . ?
O23 Cl2 O24 110.3(3) . . ?
O21 Cl2 O24 109.84(16) . . ?
O22 Cl2 O24 109.17(14) . . ?
O12' Cl1' O13' 110.3(6) . . ?
O12' Cl1' O14' 111.9(6) . . ?
O13' Cl1' O14' 105.9(6) . . ?
O12' Cl1' O11' 111.4(5) . . ?
O13' Cl1' O11' 109.7(5) . . ?
O14' Cl1' O11' 107.4(5) . . ?
O22' Cl2' O24' 111.6(5) . . ?
O22' Cl2' O21' 110.3(4) . . ?
O24' Cl2' O21' 110.0(4) . . ?
O22' Cl2' O23' 108.2(8) . . ?
O24' Cl2' O23' 110.6(9) . . ?
O21' Cl2' O23' 106.0(6) . . ?

loop_
_geom_bond_atom_site_label_1
_geom_bond_atom_site_label_2
_geom_bond_distance
_geom_bond_site_symmetry_2
_geom_bond_publ_flag
Mn N1S 2.2681(18) . ?
Mn N1 2.306(3) . ?
Mn N4 2.308(2) . ?
Mn N3S 2.3112(17) . ?
Mn N3 2.357(2) . ?
Mn N2 2.369(3) . ?
Mn N2S 2.4781(19) . ?
N1 C5 1.336(5) . ?
N1 C1 1.345(3) . ?
N2 C6 1.467(4) . ?
N2 C18 1.485(5) . ?
N2 C7 1.494(4) . ?
N3 C16 1.454(4) . ?
N3 C9 1.477(4) . ?
N3 C17 1.496(4) . ?
N4 C11 1.325(4) . ?
N4 C15 1.354(4) . ?
C1 C2 1.375(5) . ?
C1 H1 0.9500 . ?
C2 C3 1.354(6) . ?
C2 H2 0.9500 . ?
C3 C4 1.356(6) . ?
C3 H3 0.9500 . ?
C4 C5 1.388(5) . ?
C4 H4 0.9500 . ?
C5 C6 1.493(5) . ?
C6 H6A 0.9900 . ?
C6 H6B 0.9900 . ?
C7 C8 1.511(4) . ?
C7 H7A 0.9900 . ?
C7 H7B 0.9900 . ?
C8 C9 1.503(5) . ?
C8 H8A 0.9900 . ?
C8 H8B 0.9900 . ?
C9 H9A 0.9900 . ?
C9 H9B 0.9900 . ?
C11 C12 1.376(4) . ?
C11 H11 0.9500 . ?
C12 C13 1.381(5) . ?
C12 H12 0.9500 . ?
C13 C14 1.387(4) . ?
C13 H13 0.9500 . ?
C14 C15 1.373(4) . ?
C14 H14 0.9500 . ?
C15 C16 1.512(4) . ?
C16 H16A 0.9900 . ?
C16 H16B 0.9900 . ?
C17 C18 1.527(6) . ?
C17 H17A 0.9900 . ?
C17 H17B 0.9900 . ?
C18 H18A 0.9900 . ?
C18 H18B 0.9900 . ?
Mn' N3S 2.257(7) . ?
Mn' N1' 2.299(13) . ?
Mn' N1S 2.323(7) . ?
Mn' N4' 2.329(13) . ?
Mn' N2' 2.352(15) . ?
Mn' N3' 2.377(14) . ?
Mn' N2S 2.479(6) . ?
N1' C1' 1.335(15) . ?
N1' C5' 1.348(14) . ?
N2' C7' 1.475(18) . ?
N2' C6' 1.485(15) . ?
N2' C18' 1.526(16) . ?
N3' C16' 1.486(14) . ?
N3' C9' 1.498(16) . ?
N3' C17' 1.517(18) . ?
N4' C11' 1.349(15) . ?
N4' C15' 1.364(15) . ?
C1' C2' 1.370(15) . ?
C1' H1' 0.9500 . ?
C2' C3' 1.401(11) . ?
C2' H2' 0.9500 . ?
C3' C4' 1.407(11) . ?
C3' H3' 0.9500 . ?
C4' C5' 1.400(12) . ?
C4' H4' 0.9500 . ?
C5' C6' 1.547(15) . ?
C6' H6'A 0.9900 . ?
C6' H6'B 0.9900 . ?
C7' C8' 1.505(17) . ?
C7' H7'A 0.9900 . ?
C7' H7'B 0.9900 . ?
C8' C9' 1.494(13) . ?
C8' H8'A 0.9900 . ?
C8' H8'B 0.9900 . ?
C9' H9'A 0.9900 . ?
C9' H9'B 0.9900 . ?
C11' C12' 1.386(15) . ?
C11' H11' 0.9500 . ?
C12' C13' 1.368(14) . ?
C12' H12' 0.9500 . ?
C13' C14' 1.375(14) . ?
C13' H13' 0.9500 . ?
C14' C15' 1.387(13) . ?
C14' H14' 0.9500 . ?
C15' C16' 1.472(14) . ?
C16' H16C 0.9900 . ?
C16' H16D 0.9900 . ?
C17' C18' 1.505(17) . ?
C17' H17C 0.9900 . ?
C17' H17D 0.9900 . ?
C18' H18C 0.9900 . ?
C18' H18D 0.9900 . ?
N1S C1S 1.141(2) . ?
C1S C2S 1.450(3) . ?
C2S H2SA 0.9800 . ?
C2S H2SB 0.9800 . ?
C2S H2SC 0.9800 . ?
N2S C3S 1.138(3) . ?
C3S C4S 1.453(3) . ?
C4S H4SA 0.9800 . ?
C4S H4SB 0.9800 . ?
C4S H4SC 0.9800 . ?
N3S C5S 1.133(2) . ?
C5S C6S 1.455(3) . ?
C6S H6SA 0.9800 . ?
C6S H6SB 0.9800 . ?
C6S H6SC 0.9800 . ?
Cl1 O12 1.407(7) . ?
Cl1 O13 1.411(8) . ?
Cl1 O14 1.417(9) . ?
Cl1 O11 1.443(9) . ?
Cl2 O23 1.439(4) . ?
Cl2 O21 1.443(2) . ?
Cl2 O22 1.445(2) . ?
Cl2 O24 1.447(2) . ?
Cl1' O12' 1.375(6) . ?
Cl1' O13' 1.407(6) . ?
Cl1' O14' 1.416(6) . ?
Cl1' O11' 1.424(6) . ?
Cl2' O22' 1.417(6) . ?
Cl2' O24' 1.426(6) . ?
Cl2' O21' 1.443(6) . ?
Cl2' O23' 1.452(11) . ?

loop_
_geom_torsion_atom_site_label_1
_geom_torsion_atom_site_label_2
_geom_torsion_atom_site_label_3
_geom_torsion_atom_site_label_4
_geom_torsion
_geom_torsion_site_symmetry_1
_geom_torsion_site_symmetry_2
_geom_torsion_site_symmetry_3
_geom_torsion_site_symmetry_4
_geom_torsion_publ_flag
N1S Mn N1 C5 70.2(8) . . . . ?
N4 Mn N1 C5 156.0(5) . . . . ?
N3S Mn N1 C5 -128.8(8) . . . . ?
N3 Mn N1 C5 -54.3(9) . . . . ?
N2 Mn N1 C5 -13.6(7) . . . . ?
N2S Mn N1 C5 149.1(8) . . . . ?
N1S Mn N1 C1 -110.2(8) . . . . ?
N4 Mn N1 C1 -24.5(15) . . . . ?
N3S Mn N1 C1 50.8(8) . . . . ?
N3 Mn N1 C1 125.3(7) . . . . ?
N2 Mn N1 C1 166.0(9) . . . . ?
N2S Mn N1 C1 -31.3(8) . . . . ?
N1S Mn N2 C6 -68.9(2) . . . . ?
N1 Mn N2 C6 25.3(3) . . . . ?
N4 Mn N2 C6 -149.9(2) . . . . ?
N3S Mn N2 C6 98.0(2) . . . . ?
N3 Mn N2 C6 171.3(3) . . . . ?
N2S Mn N2 C6 -7.8(3) . . . . ?
N1S Mn N2 C18 173.5(3) . . . . ?
N1 Mn N2 C18 -92.3(4) . . . . ?
N4 Mn N2 C18 92.5(3) . . . . ?
N3S Mn N2 C18 -19.6(3) . . . . ?
N3 Mn N2 C18 53.7(3) . . . . ?
N2S Mn N2 C18 -125.4(3) . . . . ?
N1S Mn N2 C7 50.5(3) . . . . ?
N1 Mn N2 C7 144.8(4) . . . . ?
N4 Mn N2 C7 -30.4(4) . . . . ?
N3S Mn N2 C7 -142.6(2) . . . . ?
N3 Mn N2 C7 -69.3(3) . . . . ?
N2S Mn N2 C7 111.6(2) . . . . ?
N1S Mn N3 C16 115.81(17) . . . . ?
N1 Mn N3 C16 -129.5(3) . . . . ?
N4 Mn N3 C16 39.4(2) . . . . ?
N3S Mn N3 C16 -56.20(17) . . . . ?
N2 Mn N3 C16 -171.7(2) . . . . ?
N2S Mn N3 C16 7.5(3) . . . . ?
N1S Mn N3 C9 -3.9(3) . . . . ?
N1 Mn N3 C9 110.8(3) . . . . ?
N4 Mn N3 C9 -80.3(3) . . . . ?
N3S Mn N3 C9 -175.9(3) . . . . ?
N2 Mn N3 C9 68.6(3) . . . . ?
N2S Mn N3 C9 -112.2(3) . . . . ?
N1S Mn N3 C17 -124.76(17) . . . . ?
N1 Mn N3 C17 -10.1(3) . . . . ?
N4 Mn N3 C17 158.8(2) . . . . ?
N3S Mn N3 C17 63.24(18) . . . . ?
N2 Mn N3 C17 -52.2(2) . . . . ?
N2S Mn N3 C17 126.93(18) . . . . ?
N1S Mn N4 C11 37.4(4) . . . . ?
N1 Mn N4 C11 -49.5(10) . . . . ?
N3S Mn N4 C11 -122.5(4) . . . . ?
N3 Mn N4 C11 155.4(5) . . . . ?
N2 Mn N4 C11 117.8(4) . . . . ?
N2S Mn N4 C11 -42.6(4) . . . . ?
N1S Mn N4 C15 -138.0(3) . . . . ?
N1 Mn N4 C15 135.1(7) . . . . ?
N3S Mn N4 C15 62.1(3) . . . . ?
N3 Mn N4 C15 -20.0(3) . . . . ?
N2 Mn N4 C15 -57.6(4) . . . . ?
N2S Mn N4 C15 142.0(3) . . . . ?
C5 N1 C1 C2 -2.3(13) . . . . ?
Mn N1 C1 C2 178.1(6) . . . . ?
N1 C1 C2 C3 2.7(12) . . . . ?
C1 C2 C3 C4 -2.0(12) . . . . ?
C2 C3 C4 C5 1.1(10) . . . . ?
C1 N1 C5 C4 1.3(13) . . . . ?
Mn N1 C5 C4 -179.0(5) . . . . ?
C1 N1 C5 C6 179.3(7) . . . . ?
Mn N1 C5 C6 -1.0(10) . . . . ?
C3 C4 C5 N1 -0.7(11) . . . . ?
C3 C4 C5 C6 -178.7(5) . . . . ?
C18 N2 C6 C5 76.7(5) . . . . ?
C7 N2 C6 C5 -161.5(4) . . . . ?
Mn N2 C6 C5 -34.9(4) . . . . ?
N1 C5 C6 N2 25.2(9) . . . . ?
C4 C5 C6 N2 -156.7(5) . . . . ?
C6 N2 C7 C8 -163.6(2) . . . . ?
C18 N2 C7 C8 -42.7(4) . . . . ?
Mn N2 C7 C8 74.5(3) . . . . ?
N2 C7 C8 C9 -50.6(3) . . . . ?
C16 N3 C9 C8 165.0(3) . . . . ?
C17 N3 C9 C8 38.2(4) . . . . ?
Mn N3 C9 C8 -78.5(3) . . . . ?
C7 C8 C9 N3 54.2(3) . . . . ?
C15 N4 C11 C12 -0.2(8) . . . . ?
Mn N4 C11 C12 -175.4(3) . . . . ?
N4 C11 C12 C13 0.2(7) . . . . ?
C11 C12 C13 C14 -0.2(5) . . . . ?
C12 C13 C14 C15 0.3(4) . . . . ?
C11 N4 C15 C14 0.3(6) . . . . ?
Mn N4 C15 C14 176.2(2) . . . . ?
C11 N4 C15 C16 -179.3(4) . . . . ?
Mn N4 C15 C16 -3.4(4) . . . . ?
C13 C14 C15 N4 -0.4(5) . . . . ?
C13 C14 C15 C16 179.2(3) . . . . ?
C9 N3 C16 C15 68.6(3) . . . . ?
C17 N3 C16 C15 -166.2(2) . . . . ?
Mn N3 C16 C15 -53.9(2) . . . . ?
N4 C15 C16 N3 40.5(4) . . . . ?
C14 C15 C16 N3 -139.1(3) . . . . ?
C16 N3 C17 C18 155.4(3) . . . . ?
C9 N3 C17 C18 -80.1(4) . . . . ?
Mn N3 C17 C18 42.8(3) . . . . ?
C6 N2 C18 C17 -164.9(3) . . . . ?
C7 N2 C18 C17 77.6(5) . . . . ?
Mn N2 C18 C17 -48.4(4) . . . . ?
N3 C17 C18 N2 4.1(5) . . . . ?
N3S Mn' N1' C1' 56(5) . . . . ?
N1S Mn' N1' C1' -105(5) . . . . ?
N4' Mn' N1' C1' -31(8) . . . . ?
N2' Mn' N1' C1' 170(5) . . . . ?
N3' Mn' N1' C1' 128(4) . . . . ?
N2S Mn' N1' C1' -28(5) . . . . ?
N3S Mn' N1' C5' -128(4) . . . . ?
N1S Mn' N1' C5' 71(4) . . . . ?
N4' Mn' N1' C5' 145(3) . . . . ?
N2' Mn' N1' C5' -14(3) . . . . ?
N3' Mn' N1' C5' -56(4) . . . . ?
N2S Mn' N1' C5' 148(4) . . . . ?
N3S Mn' N2' C7' -8.6(12) . . . . ?
N1' Mn' N2' C7' -81.1(18) . . . . ?
N1S Mn' N2' C7' -175.5(11) . . . . ?
N4' Mn' N2' C7' 108.0(13) . . . . ?
N3' Mn' N2' C7' 65.6(12) . . . . ?
N2S Mn' N2' C7' -116.5(13) . . . . ?
N3S Mn' N2' C6' 103.5(14) . . . . ?
N1' Mn' N2' C6' 31.0(19) . . . . ?
N1S Mn' N2' C6' -63.5(14) . . . . ?
N4' Mn' N2' C6' -139.9(15) . . . . ?
N3' Mn' N2' C6' 177.6(16) . . . . ?
N2S Mn' N2' C6' -5(2) . . . . ?
N3S Mn' N2' C18' -123.9(10) . . . . ?
N1' Mn' N2' C18' 163.5(18) . . . . ?
N1S Mn' N2' C18' 69.1(10) . . . . ?
N4' Mn' N2' C18' -7.3(16) . . . . ?
N3' Mn' N2' C18' -49.8(10) . . . . ?
N2S Mn' N2' C18' 128.1(9) . . . . ?
N3S Mn' N3' C16' -76.7(12) . . . . ?
N1' Mn' N3' C16' -147.3(15) . . . . ?
N1S Mn' N3' C16' 94.5(13) . . . . ?
N4' Mn' N3' C16' 24.3(14) . . . . ?
N2' Mn' N3' C16' 169.2(15) . . . . ?
N2S Mn' N3' C16' -9.1(18) . . . . ?
N3S Mn' N3' C9' 47.1(12) . . . . ?
N1' Mn' N3' C9' -23.6(19) . . . . ?
N1S Mn' N3' C9' -141.7(11) . . . . ?
N4' Mn' N3' C9' 148.1(16) . . . . ?
N2' Mn' N3' C9' -67.0(12) . . . . ?
N2S Mn' N3' C9' 114.7(10) . . . . ?
N3S Mn' N3' C17' 165.3(12) . . . . ?
N1' Mn' N3' C17' 94.6(17) . . . . ?
N1S Mn' N3' C17' -23.6(13) . . . . ?
N4' Mn' N3' C17' -93.8(15) . . . . ?
N2' Mn' N3' C17' 51.1(12) . . . . ?
N2S Mn' N3' C17' -127.2(12) . . . . ?
N3S Mn' N4' C11' -113(3) . . . . ?
N1' Mn' N4' C11' -30(5) . . . . ?
N1S Mn' N4' C11' 47(3) . . . . ?
N2' Mn' N4' C11' 126(2) . . . . ?
N3' Mn' N4' C11' 168(3) . . . . ?
N2S Mn' N4' C11' -33(3) . . . . ?
N3S Mn' N4' C15' 71(2) . . . . ?
N1' Mn' N4' C15' 153(3) . . . . ?
N1S Mn' N4' C15' -130(2) . . . . ?
N2' Mn' N4' C15' -51(3) . . . . ?
N3' Mn' N4' C15' -9(2) . . . . ?
N2S Mn' N4' C15' 150(2) . . . . ?
C5' N1' C1' C2' -1(8) . . . . ?
Mn' N1' C1' C2' 175(3) . . . . ?
N1' C1' C2' C3' 3(6) . . . . ?
C1' C2' C3' C4' 3(3) . . . . ?
C2' C3' C4' C5' -11(3) . . . . ?
C1' N1' C5' C4' -7(6) . . . . ?
Mn' N1' C5' C4' 176(2) . . . . ?
C1' N1' C5' C6' 170(4) . . . . ?
Mn' N1' C5' C6' -7(4) . . . . ?
C3' C4' C5' N1' 14(4) . . . . ?
C3' C4' C5' C6' -163(2) . . . . ?
C7' N2' C6' C5' 69(3) . . . . ?
C18' N2' C6' C5' -165.1(17) . . . . ?
Mn' N2' C6' C5' -48(2) . . . . ?
N1' C5' C6' N2' 39(4) . . . . ?
C4' C5' C6' N2' -145(2) . . . . ?
C6' N2' C7' C8' 169.9(19) . . . . ?
C18' N2' C7' C8' 33(3) . . . . ?
Mn' N2' C7' C8' -79(2) . . . . ?
N2' C7' C8' C9' 54(3) . . . . ?
C7' C8' C9' N3' -44.1(18) . . . . ?
C16' N3' C9' C8' -165.4(12) . . . . ?
C17' N3' C9' C8' -49.2(15) . . . . ?
Mn' N3' C9' C8' 67.7(15) . . . . ?
C15' N4' C11' C12' 0(4) . . . . ?
Mn' N4' C11' C12' -176.8(19) . . . . ?
N4' C11' C12' C13' 1(4) . . . . ?
C11' C12' C13' C14' -1(3) . . . . ?
C12' C13' C14' C15' 0(2) . . . . ?
C11' N4' C15' C14' -1(4) . . . . ?
Mn' N4' C15' C14' 176.3(14) . . . . ?
C11' N4' C15' C16' 175(2) . . . . ?
Mn' N4' C15' C16' -8(3) . . . . ?
C13' C14' C15' N4' 0(3) . . . . ?
C13' C14' C15' C16' -174.6(15) . . . . ?
N4' C15' C16' N3' 31(3) . . . . ?
C14' C15' C16' N3' -154.0(16) . . . . ?
C9' N3' C16' C15' -169.4(13) . . . . ?
C17' N3' C16' C15' 77.0(19) . . . . ?
Mn' N3' C16' C15' -37.2(17) . . . . ?
C16' N3' C17' C18' -162.7(16) . . . . ?
C9' N3' C17' C18' 84(2) . . . . ?
Mn' N3' C17' C18' -43(2) . . . . ?
N3' C17' C18' N2' 0(3) . . . . ?
C7' N2' C18' C17' -74(2) . . . . ?
C6' N2' C18' C17' 161(2) . . . . ?
Mn' N2' C18' C17' 43.7(18) . . . . ?
N1 Mn N1S C1S 162.4(7) . . . . ?
N4 Mn N1S C1S 3.6(7) . . . . ?
N3S Mn N1S C1S 92.4(7) . . . . ?
N3 Mn N1S C1S -63.8(7) . . . . ?
N2 Mn N1S C1S -125.9(7) . . . . ?
N2S Mn N1S C1S 82.5(7) . . . . ?
N1 Mn N1S Mn' 134(24) . . . . ?
N4 Mn N1S Mn' -25(24) . . . . ?
N3S Mn N1S Mn' 64(24) . . . . ?
N3 Mn N1S Mn' -92(24) . . . . ?
N2 Mn N1S Mn' -154(24) . . . . ?
N2S Mn N1S Mn' 54(24) . . . . ?
N3S Mn' N1S C1S 93.8(12) . . . . ?
N1' Mn' N1S C1S 162.5(10) . . . . ?
N4' Mn' N1S C1S 3.6(12) . . . . ?
N2' Mn' N1S C1S -124.3(10) . . . . ?
N3' Mn' N1S C1S -60.0(11) . . . . ?
N2S Mn' N1S C1S 82.0(10) . . . . ?
N3S Mn' N1S Mn -114(25) . . . . ?
N1' Mn' N1S Mn -45(24) . . . . ?
N4' Mn' N1S Mn 156(24) . . . . ?
N2' Mn' N1S Mn 28(24) . . . . ?
N3' Mn' N1S Mn 92(24) . . . . ?
N2S Mn' N1S Mn -126(24) . . . . ?
Mn N1S C1S C2S 142(100) . . . . ?
Mn' N1S C1S C2S 143(100) . . . . ?
N1S Mn N2S C3S 144.4(9) . . . . ?
N1 Mn N2S C3S 50.0(9) . . . . ?
N4 Mn N2S C3S -127.4(9) . . . . ?
N3S Mn N2S C3S -32.2(9) . . . . ?
N3 Mn N2S C3S -96.7(9) . . . . ?
N2 Mn N2S C3S 81.8(9) . . . . ?
N1S Mn N2S Mn' -166(7) . . . . ?
N1 Mn N2S Mn' 100(7) . . . . ?
N4 Mn N2S Mn' -78(7) . . . . ?
N3S Mn N2S Mn' 17(7) . . . . ?
N3 Mn N2S Mn' -47(7) . . . . ?
N2 Mn N2S Mn' 131(7) . . . . ?
N3S Mn' N2S C3S -27.1(12) . . . . ?
N1' Mn' N2S C3S 53.8(17) . . . . ?
N1S Mn' N2S C3S 148.8(10) . . . . ?
N4' Mn' N2S C3S -127.3(13) . . . . ?
N2' Mn' N2S C3S 88.1(16) . . . . ?
N3' Mn' N2S C3S -95.1(13) . . . . ?
N3S Mn' N2S Mn -162(7) . . . . ?
N1' Mn' N2S Mn -81(7) . . . . ?
N1S Mn' N2S Mn 14(6) . . . . ?
N4' Mn' N2S Mn 98(7) . . . . ?
N2' Mn' N2S Mn -47(6) . . . . ?
N3' Mn' N2S Mn 130(7) . . . . ?
Mn N2S C3S C4S -21(10) . . . . ?
Mn' N2S C3S C4S -25(10) . . . . ?
N1' Mn' N3S C5S 33(2) . . . . ?
N1S Mn' N3S C5S 104(2) . . . . ?
N4' Mn' N3S C5S -168(2) . . . . ?
N2' Mn' N3S C5S -35(2) . . . . ?
N3' Mn' N3S C5S -99(2) . . . . ?
N2S Mn' N3S C5S 116(2) . . . . ?
N1' Mn' N3S Mn -20(20) . . . . ?
N1S Mn' N3S Mn 51(20) . . . . ?
N4' Mn' N3S Mn 138(21) . . . . ?
N2' Mn' N3S Mn -89(20) . . . . ?
N3' Mn' N3S Mn -153(20) . . . . ?
N2S Mn' N3S Mn 62(20) . . . . ?
N1S Mn N3S C5S 103.2(14) . . . . ?
N1 Mn N3S C5S 31.2(14) . . . . ?
N4 Mn N3S C5S -169.3(14) . . . . ?
N3 Mn N3S C5S -98.4(14) . . . . ?
N2 Mn N3S C5S -35.6(14) . . . . ?
N2S Mn N3S C5S 113.0(14) . . . . ?
N1S Mn N3S Mn' -127(20) . . . . ?
N1 Mn N3S Mn' 161(20) . . . . ?
N4 Mn N3S Mn' -40(20) . . . . ?
N3 Mn N3S Mn' 31(20) . . . . ?
N2 Mn N3S Mn' 94(20) . . . . ?
N2S Mn N3S Mn' -117(20) . . . . ?
Mn' N3S C5S C6S 123(9) . . . . ?
Mn N3S C5S C6S 126(8) . . . . ?
